data_2243525
loop_
_publ_author_name
'Craig, Andrew J.'
'Stoyko, Stanislav S.'
'Bonnoni, Allyson'
'Aitken, Jennifer A.'

_publ_section_title
;
 Syntheses and crystal structures of the quaternary thiogermanates
 Cu~4~FeGe~2~S~7~ and Cu~4~CoGe~2~S~7~
;
_journal_coeditor_code HB7920
_journal_issue 7
_journal_name_full 'Acta Crystallographica Section E'
_journal_page_first 1117
_journal_page_last 1121
_journal_paper_doi 10.1107/S2056989020007872
_journal_volume 76
_journal_year 2020
_chemical_formula_iupac 'Cu4 Co Ge2 S7'
_chemical_formula_moiety 'Cu4 Co Ge2 S7'
_chemical_formula_sum 'Co Cu4 Ge2 S7'
_chemical_formula_weight 682.69
_chemical_name_systematic
;
Tetracopper cobalt digermanium heptasulfide
;
_space_group_crystal_system monoclinic
_space_group_IT_number 5
_space_group_name_Hall 'C 2y'
_space_group_name_H-M_alt 'C 1 2 1'
_atom_sites_solution_primary direct
_audit_creation_method SHELXL-2018/3
_cell_angle_alpha 90
_cell_angle_beta 98.6680(12)
_cell_angle_gamma 90
_cell_formula_units_Z 2
_cell_length_a 11.7280(2)
_cell_length_b 5.33987(10)
_cell_length_c 8.33133(14)
_cell_measurement_reflns_used 4827
_cell_measurement_temperature 296(2)
_cell_measurement_theta_max 32.56
_cell_measurement_theta_min 4.196
_cell_volume 515.798(16)
_computing_cell_refinement
;
SAINT (Bruker, 1998)
;
_computing_data_collection
;
SMART (Bruker, 1998)
;
_computing_data_reduction
;
SAINT (Bruker, 1998)
;
_computing_molecular_graphics
;
CrystalMaker (Palmer, 2014)
;
_computing_publication_material
;
<i>SHELXL2018/3</i> (Sheldrick, 2015)
;
_computing_structure_refinement
;
<i>SHELXL2018/3</i> (Sheldrick, 2015)
;
_computing_structure_solution
;
SHELXS97 (Sheldrick, 2008)
;
_diffrn_ambient_temperature 296(2)
_diffrn_measured_fraction_theta_full 1.000
_diffrn_measured_fraction_theta_max 1.000
_diffrn_measurement_device_type 'Bruker SMART APEXII'
_diffrn_measurement_method '\f and \w Scans'
_diffrn_radiation_type MoK\a
_diffrn_radiation_wavelength 0.71073
_diffrn_reflns_av_R_equivalents 0.0165
_diffrn_reflns_av_unetI/netI 0.0330
_diffrn_reflns_limit_h_max 15
_diffrn_reflns_limit_h_min -15
_diffrn_reflns_limit_k_max 6
_diffrn_reflns_limit_k_min -6
_diffrn_reflns_limit_l_max 10
_diffrn_reflns_limit_l_min -10
_diffrn_reflns_number 2239
_diffrn_reflns_theta_full 25.242
_diffrn_reflns_theta_max 27.470
_diffrn_reflns_theta_min 2.473
_exptl_absorpt_coefficient_mu 16.756
_exptl_absorpt_correction_T_max 0.4350
_exptl_absorpt_correction_T_min 0.3561
_exptl_absorpt_correction_type multi-scan
_exptl_absorpt_process_details
;
(SADABS; Sheldrick, 2002)
;
_exptl_crystal_colour grey
_exptl_crystal_density_diffrn 4.396
_exptl_crystal_description irregular
_exptl_crystal_F_000 638
_exptl_crystal_size_max 0.084
_exptl_crystal_size_mid 0.065
_exptl_crystal_size_min 0.059
_refine_diff_density_max 0.876
_refine_diff_density_min -0.490
_refine_ls_abs_structure_details
;
Flack (1983)
;
_refine_ls_abs_structure_Flack 0.06(3)
_refine_ls_extinction_coef 0.060(3)
_refine_ls_extinction_expression Fc^*^=kFc[1+0.001xFc^2^\l^3^/sin(2\q)]^-1/4^
_refine_ls_extinction_method
;
<i>SHELXL2018/3</i> (Sheldrick 2015)
;
_refine_ls_goodness_of_fit_ref 1.111
_refine_ls_hydrogen_treatment undef
_refine_ls_matrix_type full
_refine_ls_number_parameters 67
_refine_ls_number_reflns 1177
_refine_ls_number_restraints 1
_refine_ls_restrained_S_all 1.111
_refine_ls_R_factor_all 0.0348
_refine_ls_R_factor_gt 0.0298
_refine_ls_shift/su_max 0.000
_refine_ls_shift/su_mean 0.000
_refine_ls_structure_factor_coef Fsqd
_refine_ls_weighting_details 'w=1/[\s^2^(Fo^2^)+3.9921P] where P=(Fo^2^+2Fc^2^)/3'
_refine_ls_weighting_scheme calc
_refine_ls_wR_factor_gt 0.0713
_refine_ls_wR_factor_ref 0.0746
_reflns_number_gt 1039
_reflns_number_total 1177
_reflns_threshold_expression 'I > 2\s(I)'
_cod_data_source_file hb7920sup1.cif
_cod_data_source_block II
_cod_original_sg_symbol_H-M 'C 2'
_cod_database_code 2243525
_shelx_space_group_comment
;
The symmetry employed for this shelxl refinement is uniquely defined
by the following loop, which should always be used as a source of
symmetry information in preference to the above space-group names.
They are only intended as comments.
;
_shelx_estimated_absorpt_t_min 0.333
_shelx_estimated_absorpt_t_max 0.438

loop_
_space_group_symop_operation_xyz
'x, y, z'
'-x, y, -z'
'x+1/2, y+1/2, z'
'-x+1/2, y+1/2, -z'

loop_
_atom_site_type_symbol
_atom_site_label
_atom_site_fract_x
_atom_site_fract_y
_atom_site_fract_z
_atom_site_U_iso_or_equiv
_atom_site_adp_type
_atom_site_calc_flag
_atom_site_occupancy
_atom_site_disorder_assembly
_atom_site_disorder_group
Cu Cu1 0.64303(9) 0.2051(4) 0.93412(12) 0.0177(7) Uani d 1 . .
Cu Cu2 0.71154(9) 0.7108(2) 0.64143(12) 0.0158(6) Uani d 1 . .
Co Co 1.000000 0.7206(7) 0.500000 0.0141(8) Uani d 1 . .
Ge Ge 0.42703(6) 0.7276(4) 0.78209(9) 0.0092(4) Uani d 1 . .
S S1 1.000000 0.9762(6) 1.000000 0.0090(6) Uani d 1 . .
S S2 0.56898(15) 0.9604(5) 0.7167(2) 0.0118(6) Uani d 1 . .
S S3 0.78425(15) 0.4533(4) 0.8520(2) 0.0092(6) Uani d 1 . .
S S4 0.85742(15) 0.9682(5) 0.5803(2) 0.0094(5) Uani d 1 . .

loop_
_atom_site_aniso_label
_atom_site_aniso_U_11
_atom_site_aniso_U_22
_atom_site_aniso_U_33
_atom_site_aniso_U_12
_atom_site_aniso_U_13
_atom_site_aniso_U_23
Cu1 0.0181(6) 0.0182(18) 0.0167(6) -0.0026(5) 0.0023(4) 0.0018(6)
Cu2 0.0168(6) 0.0131(14) 0.0175(6) 0.0004(8) 0.0029(4) 0.0014(6)
Co 0.0118(7) 0.021(2) 0.0096(7) 0.000 0.0028(5) 0.000
Ge 0.0090(5) 0.0100(9) 0.0086(5) -0.0011(7) 0.0012(3) -0.0019(6)
S1 0.0102(12) 0.0092(18) 0.0072(11) 0.000 -0.0001(9) 0.000
S2 0.0101(9) 0.0160(15) 0.0097(9) -0.0022(11) 0.0028(7) -0.0007(9)
S3 0.0095(9) 0.0076(16) 0.0109(9) 0.0012(8) 0.0025(7) 0.0017(9)
S4 0.0113(9) 0.0090(13) 0.0076(8) -0.0008(7) 0.0008(7) -0.0012(10)

loop_
_atom_type_symbol
_atom_type_description
_atom_type_scat_dispersion_real
_atom_type_scat_dispersion_imag
_atom_type_scat_source
S S 0.1246 0.1234 'International Tables Vol C Tables 4.2.6.8 and 6.1.1.4'
Co Co 0.3494 0.9721 'International Tables Vol C Tables 4.2.6.8 and 6.1.1.4'
Cu Cu 0.3201 1.2651 'International Tables Vol C Tables 4.2.6.8 and 6.1.1.4'
Ge Ge 0.1547 1.8001 'International Tables Vol C Tables 4.2.6.8 and 6.1.1.4'

loop_
_geom_angle_atom_site_label_1
_geom_angle_atom_site_label_2
_geom_angle_atom_site_label_3
_geom_angle_site_symmetry_1
_geom_angle_site_symmetry_3
_geom_angle
_geom_angle_publ_flag
S3 Cu1 S2 4_647 1_545 109.37(12) ?
S3 Cu1 S3 4_647 . 111.62(6) ?
S2 Cu1 S3 1_545 . 107.25(7) ?
S3 Cu1 S1 4_647 3_445 112.08(6) ?
S2 Cu1 S1 1_545 3_445 109.73(7) ?
S3 Cu1 S1 . 3_445 106.65(13) ?
S3 Cu2 S2 . . 109.96(7) ?
S3 Cu2 S4 . 4_646 108.79(11) ?
S2 Cu2 S4 . 4_646 111.31(7) ?
S3 Cu2 S4 . . 108.88(8) ?
S2 Cu2 S4 . . 107.97(11) ?
S4 Cu2 S4 4_646 . 109.90(5) ?
S4 Co S4 2_756 . 110.11(19) ?
S4 Co S2 2_756 4_646 107.45(6) ?
S4 Co S2 . 4_646 112.63(7) ?
S4 Co S2 2_756 3_545 112.63(7) ?
S4 Co S2 . 3_545 107.45(6) ?
S2 Co S2 4_646 3_545 106.59(18) ?
S2 Ge S3 . 3_455 112.75(14) ?
S2 Ge S4 . 3_445 111.49(7) ?
S3 Ge S4 3_455 3_445 109.30(7) ?
S2 Ge S1 . 3_445 108.43(7) ?
S3 Ge S1 3_455 3_445 108.34(6) ?
S4 Ge S1 3_445 3_445 106.29(12) ?
Ge S1 Ge 4_657 3 109.14(15) ?
Ge S1 Cu1 4_657 4_657 111.56(4) ?
Ge S1 Cu1 3 4_657 110.41(4) ?
Ge S1 Cu1 4_657 3 110.41(4) ?
Ge S1 Cu1 3 3 111.56(4) ?
Cu1 S1 Cu1 4_657 3 103.68(17) ?
Ge S2 Cu1 . 1_565 109.59(8) ?
Ge S2 Cu2 . . 110.30(13) ?
Cu1 S2 Cu2 1_565 . 109.95(8) ?
Ge S2 Co . 3_455 109.91(9) ?
Cu1 S2 Co 1_565 3_455 108.57(14) ?
Cu2 S2 Co . 3_455 108.48(8) ?
Ge S3 Cu2 3_545 . 109.57(8) ?
Ge S3 Cu1 3_545 4_657 108.46(8) ?
Cu2 S3 Cu1 . 4_657 107.17(11) ?
Ge S3 Cu1 3_545 . 111.81(11) ?
Cu2 S3 Cu1 . . 111.81(8) ?
Cu1 S3 Cu1 4_657 . 107.84(7) ?
Ge S4 Cu2 3 4_656 107.42(11) ?
Ge S4 Co 3 . 111.98(10) ?
Cu2 S4 Co 4_656 . 105.80(7) ?
Ge S4 Cu2 3 . 113.66(9) ?
Cu2 S4 Cu2 4_656 . 109.24(7) ?
Co S4 Cu2 . . 108.42(14) ?

loop_
_geom_bond_atom_site_label_1
_geom_bond_atom_site_label_2
_geom_bond_site_symmetry_2
_geom_bond_distance
_geom_bond_publ_flag
Cu1 S3 4_647 2.292(2) y
Cu1 S2 1_545 2.295(2) y
Cu1 S3 . 2.304(2) y
Cu1 S1 3_445 2.343(3) y
Cu2 S3 . 2.290(2) y
Cu2 S2 . 2.298(3) y
Cu2 S4 4_646 2.301(2) y
Cu2 S4 . 2.311(2) y
Co S4 2_756 2.308(3) y
Co S4 . 2.308(3) y
Co S2 4_646 2.325(3) y
Co S2 3_545 2.325(3) y
Ge S2 . 2.211(3) y
Ge S3 3_455 2.211(2) y
Ge S4 3_445 2.236(2) y
Ge S1 3_445 2.316(2) y
